data_7243367
loop_
_publ_author_name
'Roy, Sourav'
'Sutradhar, Dipankar'
'Drew, Michael G. B.'
'Chattopadhyay, Shouvik'

_publ_section_title
;
 Theoretical insights on the encapsulated hydronium ion mediated
 supramolecular assembly of nickel(ii) Schiff base complexes: strong
 hydrogen bonding interaction due to charge transfer from the lone pair of
 oxygen to the antibonding orbital of the O--H bond
;
_journal_issue 38
_journal_name_full CrystEngComm
_journal_page_first 6724
_journal_page_last 6735
_journal_paper_doi 10.1039/D1CE00855B
_journal_volume 23
_journal_year 2021
_chemical_formula_sum 'C43 H53 N5 Ni2 O10 S'
_chemical_formula_weight 949.38
_space_group_crystal_system triclinic
_space_group_IT_number 2
_space_group_name_Hall '-P 1'
_space_group_name_H-M_alt 'P -1'
_atom_sites_solution_hydrogens mixed
_audit_creation_method SHELXL-2016/6
_audit_update_record
;
2021-06-24 deposited with the CCDC.	2021-08-12 downloaded from the CCDC.
;
_cell_angle_alpha 67.268(9)
_cell_angle_beta 89.258(8)
_cell_angle_gamma 63.953(9)
_cell_formula_units_Z 2
_cell_length_a 12.2879(11)
_cell_length_b 13.4691(13)
_cell_length_c 15.8572(15)
_cell_measurement_reflns_used 15140
_cell_measurement_temperature 150(2)
_cell_measurement_theta_max 30.00
_cell_measurement_theta_min 3.37
_cell_volume 2135.5(4)
_computing_cell_refinement 'Crysalis, Oxford Diffraction'
_computing_data_collection 'Crysalis, Oxford Diffraction'
_computing_data_reduction 'Crysalis, Oxford Diffraction'
_computing_molecular_graphics PLATON(Spek,2004)
_computing_publication_material 'SHELXL, PLATON, WINGX (Ferrugia, 2012)'
_computing_structure_refinement 'SHELXL (Sheldrick, 2008)'
_computing_structure_solution 'SHELXS (Sheldrick, 2008)'
_diffrn_ambient_temperature 150(2)
_diffrn_measured_fraction_theta_full 0.982
_diffrn_measured_fraction_theta_max 0.958
_diffrn_measurement_device_type 'Oxford Diffaction X-Calibor System'
_diffrn_measurement_method '321 frames, counting time 10 s.'
_diffrn_radiation_monochromator graphite
_diffrn_radiation_source 'fine-focus sealed tube'
_diffrn_radiation_type MoK\a
_diffrn_radiation_wavelength 0.71073
_diffrn_reflns_av_R_equivalents 0.0560
_diffrn_reflns_av_sigmaI/netI 0.1405
_diffrn_reflns_Laue_measured_fraction_full 0.982
_diffrn_reflns_Laue_measured_fraction_max 0.958
_diffrn_reflns_limit_h_max 17
_diffrn_reflns_limit_h_min -16
_diffrn_reflns_limit_k_max 17
_diffrn_reflns_limit_k_min -18
_diffrn_reflns_limit_l_max 22
_diffrn_reflns_limit_l_min -21
_diffrn_reflns_number 15140
_diffrn_reflns_point_group_measured_fraction_full 0.982
_diffrn_reflns_point_group_measured_fraction_max 0.958
_diffrn_reflns_theta_full 25.242
_diffrn_reflns_theta_max 30.000
_diffrn_reflns_theta_min 3.371
_diffrn_standards_decay_% n/a
_diffrn_standards_interval_count n/a
_diffrn_standards_interval_time n/a
_exptl_absorpt_coefficient_mu 0.995
_exptl_absorpt_correction_T_max 1.000
_exptl_absorpt_correction_T_min 0.911
_exptl_absorpt_correction_type empirical
_exptl_absorpt_process_details 'ABSPACK, Oxford Diffraction Ltd'
_exptl_crystal_colour black
_exptl_crystal_density_diffrn 1.476
_exptl_crystal_description block
_exptl_crystal_F_000 996
_exptl_crystal_size_max 0.25
_exptl_crystal_size_mid 0.23
_exptl_crystal_size_min 0.20
_refine_diff_density_max 1.516
_refine_diff_density_min -1.127
_refine_diff_density_rms 0.149
_refine_ls_extinction_method none
_refine_ls_goodness_of_fit_ref 0.908
_refine_ls_hydrogen_treatment mixed
_refine_ls_matrix_type full
_refine_ls_number_parameters 573
_refine_ls_number_reflns 11921
_refine_ls_number_restraints 9
_refine_ls_restrained_S_all 0.908
_refine_ls_R_factor_all 0.1468
_refine_ls_R_factor_gt 0.0798
_refine_ls_shift/su_max 0.001
_refine_ls_shift/su_mean 0.000
_refine_ls_structure_factor_coef Fsqd
_refine_ls_weighting_details 'w=1/[\s^2^(Fo^2^)+(0.0954P)^2^] where P=(Fo^2^+2Fc^2^)/3'
_refine_ls_weighting_scheme calc
_refine_ls_wR_factor_gt 0.1759
_refine_ls_wR_factor_ref 0.2123
_reflns_Friedel_coverage 0.000
_reflns_number_gt 6764
_reflns_number_total 11925
_reflns_threshold_expression 'I > 2\s(I)'
_cod_data_source_file d1ce00855b1.cif
_cod_data_source_block shelx
_cod_depositor_comments 'Adding full bibliography for 7243367.cif.'
_cod_database_code 7243367
_shelx_shelxl_version_number 2016/6
_shelx_space_group_comment
;
The symmetry employed for this shelxl refinement is uniquely defined
by the following loop, which should always be used as a source of
symmetry information in preference to the above space-group names.
They are only intended as comments.
;

loop_
_space_group_symop_operation_xyz
'x, y, z'
'-x, -y, -z'

loop_
_atom_site_label
_atom_site_type_symbol
_atom_site_fract_x
_atom_site_fract_y
_atom_site_fract_z
_atom_site_U_iso_or_equiv
_atom_site_adp_type
_atom_site_occupancy
_atom_site_site_symmetry_order
_atom_site_calc_flag
_atom_site_refinement_flags_posn
_atom_site_refinement_flags_adp
_atom_site_refinement_flags_occupancy
_atom_site_disorder_assembly
_atom_site_disorder_group
Ni1 Ni 0.98040(5) 0.05698(5) 0.38505(4) 0.02162(15) Uani 1 1 d . . . . .
Ni2 Ni 0.34797(5) 0.55568(5) 0.11158(4) 0.02009(15) Uani 1 1 d . . . . .
N1 N 0.3606(3) 0.4904(4) 0.2565(3) 0.0303(9) Uani 1 1 d . . . . .
S1 S 0.25810(14) 0.51555(14) 0.41008(10) 0.0436(4) Uani 1 1 d . . . . .
C1 C 0.3184(4) 0.5012(4) 0.3205(3) 0.0268(10) Uani 1 1 d . . . . .
O11 O 0.8840(3) 0.2244(3) 0.3475(2) 0.0240(7) Uani 1 1 d . . . . .
C12 C 0.9146(4) 0.3055(4) 0.3497(3) 0.0217(9) Uani 1 1 d . . . . .
C13 C 0.8211(4) 0.4201(4) 0.3456(3) 0.0244(9) Uani 1 1 d . . . . .
C14 C 0.8522(4) 0.5043(4) 0.3468(3) 0.0315(11) Uani 1 1 d . . . . .
H14 H 0.790867 0.577652 0.344529 0.038 Uiso 1 1 calc R U . . .
C15 C 0.9750(5) 0.4837(4) 0.3514(4) 0.0343(11) Uani 1 1 d . . . . .
H15 H 0.994403 0.542955 0.351873 0.041 Uiso 1 1 calc R U . . .
C16 C 1.0651(4) 0.3763(5) 0.3551(4) 0.0340(11) Uani 1 1 d . . . . .
H16 H 1.146234 0.362852 0.357013 0.041 Uiso 1 1 calc R U . . .
C17 C 1.0369(4) 0.2853(4) 0.3560(3) 0.0256(10) Uani 1 1 d . . . . .
C18 C 1.1330(4) 0.1700(4) 0.3649(3) 0.0264(10) Uani 1 1 d . . . . .
H18 H 1.210684 0.165399 0.362056 0.032 Uiso 1 1 calc R U . . .
N19 N 1.1291(3) 0.0719(3) 0.3763(2) 0.0225(8) Uani 1 1 d . . . . .
C20 C 1.2556(4) -0.0282(4) 0.3863(3) 0.0286(10) Uani 1 1 d . . . . .
H20A H 1.303917 -0.052831 0.445317 0.034 Uiso 1 1 calc R U . . .
H20B H 1.294487 0.005419 0.337506 0.034 Uiso 1 1 calc R U . . .
C21 C 1.2631(4) -0.1406(4) 0.3822(3) 0.0277(10) Uani 1 1 d . . . . .
C211 C 1.2135(5) -0.1174(5) 0.2856(3) 0.0393(13) Uani 1 1 d . . . . .
H21A H 1.130378 -0.052062 0.264957 0.059 Uiso 1 1 calc R U . . .
H21B H 1.214624 -0.189976 0.287504 0.059 Uiso 1 1 calc R U . . .
H21C H 1.264104 -0.095561 0.243249 0.059 Uiso 1 1 calc R U . . .
C212 C 1.3987(4) -0.2374(5) 0.4131(4) 0.0424(14) Uani 1 1 d . . . . .
H21D H 1.445656 -0.210154 0.369708 0.064 Uiso 1 1 calc R U . . .
H21E H 1.406235 -0.312331 0.415097 0.064 Uiso 1 1 calc R U . . .
H21F H 1.429282 -0.250457 0.473868 0.064 Uiso 1 1 calc R U . . .
C22 C 1.1930(4) -0.1887(4) 0.4532(3) 0.0296(11) Uani 1 1 d . . . . .
H22A H 1.216047 -0.271873 0.463705 0.035 Uiso 1 1 calc R U . . .
H22B H 1.216619 -0.189946 0.511867 0.035 Uiso 1 1 calc R U . . .
N23 N 1.0574(3) -0.1134(3) 0.4221(3) 0.0234(8) Uani 1 1 d . . . . .
C24 C 1.0005(4) -0.1748(4) 0.4220(3) 0.0277(10) Uani 1 1 d . . . . .
H24 H 1.050540 -0.256475 0.434801 0.033 Uiso 1 1 calc R U . . .
C25 C 0.8707(4) -0.1328(4) 0.4045(3) 0.0263(10) Uani 1 1 d . . . . .
C26 C 0.8280(4) -0.2158(4) 0.4083(4) 0.0332(11) Uani 1 1 d . . . . .
H26 H 0.883680 -0.294069 0.415930 0.040 Uiso 1 1 calc R U . . .
C27 C 0.7037(4) -0.1807(5) 0.4008(4) 0.0355(12) Uani 1 1 d . . . . .
H27 H 0.675197 -0.235439 0.404020 0.043 Uiso 1 1 calc R U . . .
C28 C 0.6205(4) -0.0620(4) 0.3882(4) 0.0324(11) Uani 1 1 d . . . . .
H28 H 0.536424 -0.037794 0.380867 0.039 Uiso 1 1 calc R U . . .
C29 C 0.6599(4) 0.0192(4) 0.3864(3) 0.0255(10) Uani 1 1 d . . . . .
C30 C 0.7886(4) -0.0134(4) 0.3928(3) 0.0232(9) Uani 1 1 d . . . . .
O31 O 0.8243(3) 0.0673(3) 0.3865(2) 0.0255(7) Uani 1 1 d . . . . .
O41 O 0.5136(3) 0.5519(3) 0.1158(2) 0.0227(7) Uani 1 1 d . . . . .
C42 C 0.5390(4) 0.6396(4) 0.1065(3) 0.0198(8) Uani 1 1 d . . . . .
C43 C 0.6637(4) 0.6169(4) 0.1083(3) 0.0216(9) Uani 1 1 d . . . . .
C44 C 0.6989(4) 0.7025(4) 0.1016(3) 0.0288(10) Uani 1 1 d . . . . .
H44 H 0.781335 0.684256 0.103312 0.035 Uiso 1 1 calc R U . . .
C45 C 0.6098(4) 0.8184(4) 0.0922(4) 0.0325(11) Uani 1 1 d . . . . .
H45 H 0.633011 0.876834 0.088347 0.039 Uiso 1 1 calc R U . . .
C46 C 0.4890(4) 0.8442(4) 0.0887(3) 0.0291(10) Uani 1 1 d . . . . .
H46 H 0.430291 0.921444 0.081265 0.035 Uiso 1 1 calc R U . . .
C47 C 0.4506(4) 0.7576(4) 0.0960(3) 0.0222(9) Uani 1 1 d . . . . .
C48 C 0.3213(4) 0.7921(4) 0.0970(3) 0.0236(9) Uani 1 1 d . . . . .
H48 H 0.272816 0.870192 0.093109 0.028 Uiso 1 1 calc R U . . .
N49 N 0.2643(3) 0.7308(3) 0.1026(3) 0.0229(8) Uani 1 1 d . . . . .
C50 C 0.1358(4) 0.7863(4) 0.1141(4) 0.0303(11) Uani 1 1 d . . . . .
H50A H 0.107191 0.872744 0.094897 0.036 Uiso 1 1 calc R U . . .
H50B H 0.133399 0.751031 0.179782 0.036 Uiso 1 1 calc R U . . .
C51 C 0.0459(4) 0.7719(4) 0.0605(3) 0.0279(10) Uani 1 1 d . . . . .
C511 C -0.0836(4) 0.8516(4) 0.0719(4) 0.0332(12) Uani 1 1 d . . . . .
H51A H -0.087461 0.825691 0.136945 0.050 Uiso 1 1 calc R U . . .
H51B H -0.143637 0.843414 0.040833 0.050 Uiso 1 1 calc R U . . .
H51C H -0.100704 0.935339 0.045238 0.050 Uiso 1 1 calc R U . . .
C512 C 0.0518(4) 0.8147(4) -0.0430(4) 0.0358(12) Uani 1 1 d . . . . .
H51D H -0.007374 0.805879 -0.074458 0.054 Uiso 1 1 calc R U . . .
H51E H 0.133056 0.766176 -0.050490 0.054 Uiso 1 1 calc R U . . .
H51F H 0.033407 0.898803 -0.069176 0.054 Uiso 1 1 calc R U . . .
C52 C 0.0651(4) 0.6423(4) 0.1045(4) 0.0352(12) Uani 1 1 d . . . . .
H52A H 0.054756 0.622587 0.168721 0.042 Uiso 1 1 calc R U . . .
H52B H 0.000503 0.639196 0.072754 0.042 Uiso 1 1 calc R U . . .
N53 N 0.1855(3) 0.5464(3) 0.1036(3) 0.0223(8) Uani 1 1 d . . . . .
C54 C 0.1819(4) 0.4479(4) 0.1159(3) 0.0227(9) Uani 1 1 d . . . . .
H54 H 0.104294 0.452271 0.117361 0.027 Uiso 1 1 calc R U . . .
C55 C 0.2818(4) 0.3307(4) 0.1279(3) 0.0223(9) Uani 1 1 d . . . . .
C56 C 0.2501(4) 0.2380(4) 0.1403(3) 0.0289(10) Uani 1 1 d . . . . .
H56 H 0.168181 0.254785 0.140115 0.035 Uiso 1 1 calc R U . . .
C57 C 0.3368(4) 0.1238(4) 0.1526(4) 0.0309(11) Uani 1 1 d . . . . .
H57 H 0.313928 0.063998 0.160156 0.037 Uiso 1 1 calc R U . . .
C58 C 0.4610(4) 0.0980(4) 0.1537(3) 0.0271(10) Uani 1 1 d . . . . .
H58 H 0.520656 0.020500 0.162463 0.033 Uiso 1 1 calc R U . . .
C59 C 0.4946(4) 0.1855(4) 0.1422(3) 0.0233(9) Uani 1 1 d . . . . .
C60 C 0.4062(4) 0.3083(4) 0.1257(3) 0.0183(8) Uani 1 1 d . . . . .
O61 O 0.4437(3) 0.3878(3) 0.1132(2) 0.0229(7) Uani 1 1 d . . . . .
O131 O 0.7044(3) 0.4327(3) 0.3389(2) 0.0276(7) Uani 1 1 d . . . . .
C132 C 0.6086(4) 0.5377(4) 0.3454(4) 0.0332(11) Uani 1 1 d . . . . .
H13A H 0.629079 0.538978 0.403089 0.050 Uiso 1 1 calc R U . . .
H13B H 0.532242 0.534556 0.343167 0.050 Uiso 1 1 calc R U . . .
H13C H 0.600315 0.610149 0.294355 0.050 Uiso 1 1 calc R U . . .
O291 O 0.5845(3) 0.1339(3) 0.3781(2) 0.0299(7) Uani 1 1 d . . . . .
C292 C 0.4551(4) 0.1690(4) 0.3759(4) 0.0334(11) Uani 1 1 d . . . . .
H29A H 0.421911 0.167459 0.322167 0.050 Uiso 1 1 calc R U . . .
H29B H 0.412191 0.249835 0.372749 0.050 Uiso 1 1 calc R U . . .
H29C H 0.445137 0.112899 0.431204 0.050 Uiso 1 1 calc R U . . .
O431 O 0.7422(3) 0.5005(3) 0.1172(2) 0.0262(7) Uani 1 1 d . . . . .
C432 C 0.8697(4) 0.4692(4) 0.1181(3) 0.0295(11) Uani 1 1 d . . . . .
H43A H 0.878187 0.522613 0.060337 0.044 Uiso 1 1 calc R U . . .
H43B H 0.915414 0.386346 0.125760 0.044 Uiso 1 1 calc R U . . .
H43C H 0.900937 0.477582 0.168717 0.044 Uiso 1 1 calc R U . . .
O591 O 0.6136(3) 0.1700(3) 0.1448(2) 0.0258(7) Uani 1 1 d . . . . .
C592 C 0.7078(4) 0.0555(4) 0.1519(3) 0.0294(11) Uani 1 1 d . . . . .
H59A H 0.710574 -0.008751 0.207991 0.044 Uiso 1 1 calc R U . . .
H59B H 0.785991 0.055192 0.153175 0.044 Uiso 1 1 calc R U . . .
H59C H 0.690081 0.042939 0.099106 0.044 Uiso 1 1 calc R U . . .
O1 O 0.3395(3) 0.6203(3) -0.0357(2) 0.0226(7) Uani 1 1 d D . . . .
H1 H 0.401(3) 0.632(4) -0.046(3) 0.027 Uiso 1 1 d D U . . .
H2 H 0.350(4) 0.560(3) -0.046(3) 0.027 Uiso 1 1 d D U . . .
O1W O 0.6498(3) 0.3097(3) 0.2467(3) 0.0424(10) Uani 1 1 d D . . . .
H4 H 0.724(2) 0.282(4) 0.275(3) 0.051 Uiso 1 1 d D U . . .
H3 H 0.621(4) 0.3868(19) 0.215(3) 0.051 Uiso 1 1 d D U . . .
H5 H 0.604(3) 0.298(4) 0.286(3) 0.051 Uiso 1 1 d D U . . .

loop_
_atom_site_aniso_label
_atom_site_aniso_U_11
_atom_site_aniso_U_22
_atom_site_aniso_U_33
_atom_site_aniso_U_23
_atom_site_aniso_U_13
_atom_site_aniso_U_12
Ni1 0.0181(3) 0.0223(3) 0.0195(3) -0.0074(2) 0.0034(2) -0.0068(2)
Ni2 0.0176(3) 0.0195(3) 0.0199(3) -0.0073(2) 0.0047(2) -0.0071(2)
N1 0.029(2) 0.035(2) 0.0199(19) -0.0094(17) 0.0077(16) -0.0107(17)
S1 0.0535(8) 0.0561(9) 0.0336(7) -0.0260(7) 0.0197(6) -0.0302(7)
C1 0.026(2) 0.025(2) 0.028(2) -0.009(2) 0.0044(19) -0.0115(18)
O11 0.0211(14) 0.0216(15) 0.0248(16) -0.0055(13) 0.0017(12) -0.0099(12)
C12 0.025(2) 0.022(2) 0.017(2) -0.0050(17) 0.0024(16) -0.0120(17)
C13 0.026(2) 0.026(2) 0.019(2) -0.0070(18) 0.0066(17) -0.0117(18)
C14 0.036(3) 0.027(2) 0.032(3) -0.013(2) 0.009(2) -0.014(2)
C15 0.038(3) 0.029(3) 0.039(3) -0.014(2) 0.006(2) -0.020(2)
C16 0.030(2) 0.037(3) 0.035(3) -0.013(2) 0.005(2) -0.018(2)
C17 0.027(2) 0.024(2) 0.020(2) -0.0026(18) 0.0042(18) -0.0133(18)
C18 0.020(2) 0.035(3) 0.023(2) -0.011(2) 0.0055(17) -0.0129(19)
N19 0.0181(17) 0.029(2) 0.0189(18) -0.0122(16) 0.0052(14) -0.0087(15)
C20 0.019(2) 0.036(3) 0.031(3) -0.018(2) 0.0064(18) -0.0093(18)
C21 0.028(2) 0.030(2) 0.022(2) -0.011(2) 0.0089(18) -0.0106(19)
C211 0.050(3) 0.057(3) 0.026(3) -0.027(3) 0.020(2) -0.030(3)
C212 0.029(3) 0.039(3) 0.062(4) -0.030(3) 0.013(3) -0.012(2)
C22 0.024(2) 0.027(2) 0.022(2) -0.0046(19) 0.0025(18) -0.0035(18)
N23 0.0221(18) 0.028(2) 0.0189(18) -0.0099(16) 0.0046(14) -0.0102(15)
C24 0.029(2) 0.024(2) 0.023(2) -0.0084(19) 0.0067(18) -0.0076(18)
C25 0.026(2) 0.030(2) 0.023(2) -0.012(2) 0.0038(18) -0.0130(19)
C26 0.036(3) 0.024(2) 0.034(3) -0.011(2) 0.004(2) -0.011(2)
C27 0.035(3) 0.035(3) 0.044(3) -0.014(2) 0.006(2) -0.023(2)
C28 0.026(2) 0.037(3) 0.034(3) -0.014(2) 0.008(2) -0.017(2)
C29 0.023(2) 0.027(2) 0.020(2) -0.0063(19) 0.0029(17) -0.0093(18)
C30 0.028(2) 0.028(2) 0.0126(19) -0.0058(17) 0.0045(17) -0.0144(18)
O31 0.0220(15) 0.0232(16) 0.0271(17) -0.0104(14) 0.0047(13) -0.0074(12)
O41 0.0198(14) 0.0193(15) 0.0262(16) -0.0095(13) 0.0032(12) -0.0071(12)
C42 0.023(2) 0.020(2) 0.0131(19) -0.0045(16) 0.0036(15) -0.0096(16)
C43 0.024(2) 0.021(2) 0.016(2) -0.0069(17) 0.0034(16) -0.0085(17)
C44 0.027(2) 0.032(3) 0.026(2) -0.008(2) 0.0029(19) -0.017(2)
C45 0.038(3) 0.031(3) 0.040(3) -0.018(2) 0.014(2) -0.023(2)
C46 0.034(2) 0.022(2) 0.032(3) -0.012(2) 0.006(2) -0.0129(19)
C47 0.024(2) 0.023(2) 0.022(2) -0.0112(18) 0.0044(17) -0.0111(17)
C48 0.022(2) 0.020(2) 0.021(2) -0.0081(18) 0.0012(17) -0.0040(17)
N49 0.0193(17) 0.0253(19) 0.0207(18) -0.0111(16) 0.0044(14) -0.0067(14)
C50 0.021(2) 0.032(3) 0.034(3) -0.016(2) 0.0057(19) -0.0076(19)
C51 0.0141(19) 0.029(2) 0.034(3) -0.012(2) 0.0071(18) -0.0062(17)
C511 0.019(2) 0.026(2) 0.048(3) -0.014(2) 0.011(2) -0.0056(18)
C512 0.027(2) 0.028(3) 0.039(3) -0.014(2) -0.001(2) -0.002(2)
C52 0.020(2) 0.027(2) 0.056(4) -0.017(2) 0.015(2) -0.0097(19)
N53 0.0177(16) 0.0219(18) 0.0242(19) -0.0098(15) 0.0072(14) -0.0068(14)
C54 0.0169(19) 0.025(2) 0.024(2) -0.0070(18) 0.0052(16) -0.0107(17)
C55 0.022(2) 0.021(2) 0.021(2) -0.0066(17) 0.0062(17) -0.0089(17)
C56 0.024(2) 0.029(2) 0.032(3) -0.009(2) 0.0087(19) -0.0142(19)
C57 0.036(3) 0.026(2) 0.038(3) -0.016(2) 0.014(2) -0.019(2)
C58 0.026(2) 0.020(2) 0.033(3) -0.0104(19) 0.0112(19) -0.0096(18)
C59 0.025(2) 0.026(2) 0.018(2) -0.0066(18) 0.0069(17) -0.0130(18)
C60 0.023(2) 0.0168(19) 0.0114(18) -0.0056(15) 0.0025(15) -0.0071(16)
O61 0.0196(14) 0.0216(15) 0.0269(16) -0.0085(13) 0.0086(12) -0.0109(12)
O131 0.0232(15) 0.0241(16) 0.0293(17) -0.0108(14) 0.0064(13) -0.0065(13)
C132 0.026(2) 0.036(3) 0.031(3) -0.016(2) 0.005(2) -0.007(2)
O291 0.0238(16) 0.0281(17) 0.0343(19) -0.0100(15) 0.0058(14) -0.0121(13)
C292 0.024(2) 0.034(3) 0.031(3) -0.007(2) 0.008(2) -0.010(2)
O431 0.0174(14) 0.0256(16) 0.0359(19) -0.0142(14) 0.0074(13) -0.0093(12)
C432 0.019(2) 0.037(3) 0.031(3) -0.014(2) 0.0082(18) -0.0125(19)
O591 0.0195(14) 0.0225(16) 0.0318(18) -0.0120(14) 0.0074(13) -0.0065(12)
C592 0.023(2) 0.020(2) 0.034(3) -0.008(2) 0.0100(19) -0.0042(18)
O1 0.0230(15) 0.0220(16) 0.0242(16) -0.0106(13) 0.0089(13) -0.0110(13)
O1W 0.040(2) 0.041(2) 0.036(2) -0.0059(18) 0.0022(17) -0.0191(18)

loop_
_atom_type_symbol
_atom_type_description
_atom_type_scat_dispersion_real
_atom_type_scat_dispersion_imag
_atom_type_scat_source
C C 0.0033 0.0016 'International Tables Vol C Tables 4.2.6.8 and 6.1.1.4'
H H 0.0000 0.0000 'International Tables Vol C Tables 4.2.6.8 and 6.1.1.4'
N N 0.0061 0.0033 'International Tables Vol C Tables 4.2.6.8 and 6.1.1.4'
O O 0.0106 0.0060 'International Tables Vol C Tables 4.2.6.8 and 6.1.1.4'
Ni Ni 0.3393 1.1124 'International Tables Vol C Tables 4.2.6.8 and 6.1.1.4'
S S 0.1246 0.1234 'International Tables Vol C Tables 4.2.6.8 and 6.1.1.4'

loop_
_geom_angle_atom_site_label_1
_geom_angle_atom_site_label_2
_geom_angle_atom_site_label_3
_geom_angle
_geom_angle_site_symmetry_1
_geom_angle_site_symmetry_3
_geom_angle_publ_flag
O31 Ni1 O11 80.00(13) . . ?
O31 Ni1 N23 92.16(14) . . ?
O11 Ni1 N23 172.12(14) . . ?
O31 Ni1 N19 171.63(14) . . ?
O11 Ni1 N19 91.66(14) . . ?
N23 Ni1 N19 96.17(16) . . ?
O41 Ni2 O61 84.31(12) . . ?
O41 Ni2 N49 90.45(13) . . ?
O61 Ni2 N49 173.93(13) . . ?
O41 Ni2 N53 174.67(13) . . ?
O61 Ni2 N53 90.59(13) . . ?
N49 Ni2 N53 94.56(14) . . ?
O41 Ni2 N1 93.82(14) . . ?
O61 Ni2 N1 94.84(14) . . ?
N49 Ni2 N1 88.56(15) . . ?
N53 Ni2 N1 88.11(15) . . ?
O41 Ni2 O1 85.00(12) . . ?
O61 Ni2 O1 84.53(12) . . ?
N49 Ni2 O1 91.97(13) . . ?
N53 Ni2 O1 93.01(13) . . ?
N1 Ni2 O1 178.71(13) . . ?
C1 N1 Ni2 149.5(4) . . ?
N1 C1 S1 179.2(5) . . ?
C12 O11 Ni1 130.1(3) . . ?
O11 C12 C17 122.4(4) . . ?
O11 C12 C13 120.1(4) . . ?
C17 C12 C13 117.5(4) . . ?
C14 C13 O131 126.1(4) . . ?
C14 C13 C12 120.2(4) . . ?
O131 C13 C12 113.8(4) . . ?
C13 C14 C15 121.7(4) . . ?
C13 C14 H14 119.2 . . ?
C15 C14 H14 119.2 . . ?
C16 C15 C14 119.3(5) . . ?
C16 C15 H15 120.3 . . ?
C14 C15 H15 120.3 . . ?
C15 C16 C17 120.7(5) . . ?
C15 C16 H16 119.7 . . ?
C17 C16 H16 119.7 . . ?
C12 C17 C16 120.6(4) . . ?
C12 C17 C18 119.1(4) . . ?
C16 C17 C18 120.4(4) . . ?
N19 C18 C17 130.3(4) . . ?
N19 C18 H18 114.9 . . ?
C17 C18 H18 114.9 . . ?
C18 N19 C20 111.0(4) . . ?
C18 N19 Ni1 123.2(3) . . ?
C20 N19 Ni1 125.7(3) . . ?
N19 C20 C21 117.0(4) . . ?
N19 C20 H20A 108.0 . . ?
C21 C20 H20A 108.0 . . ?
N19 C20 H20B 108.0 . . ?
C21 C20 H20B 108.0 . . ?
H20A C20 H20B 107.3 . . ?
C20 C21 C211 112.6(4) . . ?
C20 C21 C22 108.7(4) . . ?
C211 C21 C22 110.7(4) . . ?
C20 C21 C212 107.2(4) . . ?
C211 C21 C212 110.2(4) . . ?
C22 C21 C212 107.2(4) . . ?
C21 C211 H21A 109.5 . . ?
C21 C211 H21B 109.5 . . ?
H21A C211 H21B 109.5 . . ?
C21 C211 H21C 109.5 . . ?
H21A C211 H21C 109.5 . . ?
H21B C211 H21C 109.5 . . ?
C21 C212 H21D 109.5 . . ?
C21 C212 H21E 109.5 . . ?
H21D C212 H21E 109.5 . . ?
C21 C212 H21F 109.5 . . ?
H21D C212 H21F 109.5 . . ?
H21E C212 H21F 109.5 . . ?
N23 C22 C21 112.3(4) . . ?
N23 C22 H22A 109.1 . . ?
C21 C22 H22A 109.1 . . ?
N23 C22 H22B 109.1 . . ?
C21 C22 H22B 109.1 . . ?
H22A C22 H22B 107.9 . . ?
C24 N23 C22 114.0(4) . . ?
C24 N23 Ni1 125.0(3) . . ?
C22 N23 Ni1 121.1(3) . . ?
N23 C24 C25 128.1(4) . . ?
N23 C24 H24 115.9 . . ?
C25 C24 H24 115.9 . . ?
C26 C25 C30 121.4(4) . . ?
C26 C25 C24 118.9(4) . . ?
C30 C25 C24 119.4(4) . . ?
C27 C26 C25 119.9(4) . . ?
C27 C26 H26 120.0 . . ?
C25 C26 H26 120.0 . . ?
C26 C27 C28 119.5(5) . . ?
C26 C27 H27 120.3 . . ?
C28 C27 H27 120.3 . . ?
C29 C28 C27 121.6(4) . . ?
C29 C28 H28 119.2 . . ?
C27 C28 H28 119.2 . . ?
O291 C29 C28 124.5(4) . . ?
O291 C29 C30 115.0(4) . . ?
C28 C29 C30 120.5(4) . . ?
O31 C30 C25 123.3(4) . . ?
O31 C30 C29 119.8(4) . . ?
C25 C30 C29 117.0(4) . . ?
C30 O31 Ni1 130.2(3) . . ?
C42 O41 Ni2 128.7(3) . . ?
O41 C42 C47 124.6(4) . . ?
O41 C42 C43 118.8(4) . . ?
C47 C42 C43 116.6(4) . . ?
C44 C43 O431 125.1(4) . . ?
C44 C43 C42 122.6(4) . . ?
O431 C43 C42 112.3(4) . . ?
C43 C44 C45 119.7(4) . . ?
C43 C44 H44 120.1 . . ?
C45 C44 H44 120.1 . . ?
C46 C45 C44 119.4(4) . . ?
C46 C45 H45 120.3 . . ?
C44 C45 H45 120.3 . . ?
C45 C46 C47 122.0(4) . . ?
C45 C46 H46 119.0 . . ?
C47 C46 H46 119.0 . . ?
C46 C47 C42 119.7(4) . . ?
C46 C47 C48 117.4(4) . . ?
C42 C47 C48 122.8(4) . . ?
N49 C48 C47 129.4(4) . . ?
N49 C48 H48 115.3 . . ?
C47 C48 H48 115.3 . . ?
C48 N49 C50 115.7(4) . . ?
C48 N49 Ni2 123.8(3) . . ?
C50 N49 Ni2 120.1(3) . . ?
N49 C50 C51 115.8(4) . . ?
N49 C50 H50A 108.3 . . ?
C51 C50 H50A 108.3 . . ?
N49 C50 H50B 108.3 . . ?
C51 C50 H50B 108.3 . . ?
H50A C50 H50B 107.4 . . ?
C52 C51 C50 110.8(4) . . ?
C52 C51 C512 112.1(4) . . ?
C50 C51 C512 112.1(4) . . ?
C52 C51 C511 105.9(4) . . ?
C50 C51 C511 106.4(4) . . ?
C512 C51 C511 109.2(4) . . ?
C51 C511 H51A 109.5 . . ?
C51 C511 H51B 109.5 . . ?
H51A C511 H51B 109.5 . . ?
C51 C511 H51C 109.5 . . ?
H51A C511 H51C 109.5 . . ?
H51B C511 H51C 109.5 . . ?
C51 C512 H51D 109.5 . . ?
C51 C512 H51E 109.5 . . ?
H51D C512 H51E 109.5 . . ?
C51 C512 H51F 109.5 . . ?
H51D C512 H51F 109.5 . . ?
H51E C512 H51F 109.5 . . ?
N53 C52 C51 116.5(4) . . ?
N53 C52 H52A 108.2 . . ?
C51 C52 H52A 108.2 . . ?
N53 C52 H52B 108.2 . . ?
C51 C52 H52B 108.2 . . ?
H52A C52 H52B 107.3 . . ?
C54 N53 C52 112.3(4) . . ?
C54 N53 Ni2 123.0(3) . . ?
C52 N53 Ni2 123.3(3) . . ?
N53 C54 C55 129.2(4) . . ?
N53 C54 H54 115.4 . . ?
C55 C54 H54 115.4 . . ?
C56 C55 C60 120.3(4) . . ?
C56 C55 C54 116.7(4) . . ?
C60 C55 C54 123.0(4) . . ?
C57 C56 C55 121.8(4) . . ?
C57 C56 H56 119.1 . . ?
C55 C56 H56 119.1 . . ?
C56 C57 C58 119.1(4) . . ?
C56 C57 H57 120.4 . . ?
C58 C57 H57 120.4 . . ?
C59 C58 C57 120.5(4) . . ?
C59 C58 H58 119.7 . . ?
C57 C58 H58 119.7 . . ?
C58 C59 O591 125.8(4) . . ?
C58 C59 C60 122.4(4) . . ?
O591 C59 C60 111.9(4) . . ?
O61 C60 C55 124.8(4) . . ?
O61 C60 C59 119.3(4) . . ?
C55 C60 C59 115.8(4) . . ?
C60 O61 Ni2 127.9(3) . . ?
C13 O131 C132 116.9(4) . . ?
O131 C132 H13A 109.5 . . ?
O131 C132 H13B 109.5 . . ?
H13A C132 H13B 109.5 . . ?
O131 C132 H13C 109.5 . . ?
H13A C132 H13C 109.5 . . ?
H13B C132 H13C 109.5 . . ?
C29 O291 C292 117.1(4) . . ?
O291 C292 H29A 109.5 . . ?
O291 C292 H29B 109.5 . . ?
H29A C292 H29B 109.5 . . ?
O291 C292 H29C 109.5 . . ?
H29A C292 H29C 109.5 . . ?
H29B C292 H29C 109.5 . . ?
C43 O431 C432 116.7(3) . . ?
O431 C432 H43A 109.5 . . ?
O431 C432 H43B 109.5 . . ?
H43A C432 H43B 109.5 . . ?
O431 C432 H43C 109.5 . . ?
H43A C432 H43C 109.5 . . ?
H43B C432 H43C 109.5 . . ?
C59 O591 C592 116.9(3) . . ?
O591 C592 H59A 109.5 . . ?
O591 C592 H59B 109.5 . . ?
H59A C592 H59B 109.5 . . ?
O591 C592 H59C 109.5 . . ?
H59A C592 H59C 109.5 . . ?
H59B C592 H59C 109.5 . . ?
Ni2 O1 H1 107(3) . . ?
Ni2 O1 H2 103(3) . . ?
H1 O1 H2 108(3) . . ?
H4 O1W H3 107(3) . . ?
H4 O1W H5 111(3) . . ?
H3 O1W H5 109(3) . . ?

loop_
_geom_bond_atom_site_label_1
_geom_bond_atom_site_label_2
_geom_bond_distance
_geom_bond_site_symmetry_2
_geom_bond_publ_flag
Ni1 O31 1.862(3) . ?
Ni1 O11 1.865(3) . ?
Ni1 N23 1.890(4) . ?
Ni1 N19 1.922(4) . ?
Ni2 O41 2.014(3) . ?
Ni2 O61 2.029(3) . ?
Ni2 N49 2.063(4) . ?
Ni2 N53 2.063(4) . ?
Ni2 N1 2.100(4) . ?
Ni2 O1 2.140(3) . ?
N1 C1 1.164(6) . ?
S1 C1 1.631(5) . ?
O11 C12 1.314(5) . ?
C12 C17 1.402(6) . ?
C12 C13 1.440(6) . ?
C13 C14 1.354(7) . ?
C13 O131 1.368(5) . ?
C14 C15 1.407(7) . ?
C14 H14 0.9300 . ?
C15 C16 1.361(7) . ?
C15 H15 0.9300 . ?
C16 C17 1.408(7) . ?
C16 H16 0.9300 . ?
C17 C18 1.432(6) . ?
C18 N19 1.286(6) . ?
C18 H18 0.9300 . ?
N19 C20 1.504(5) . ?
C20 C21 1.502(7) . ?
C20 H20A 0.9700 . ?
C20 H20B 0.9700 . ?
C21 C211 1.517(6) . ?
C21 C22 1.527(7) . ?
C21 C212 1.528(6) . ?
C211 H21A 0.9600 . ?
C211 H21B 0.9600 . ?
C211 H21C 0.9600 . ?
C212 H21D 0.9600 . ?
C212 H21E 0.9600 . ?
C212 H21F 0.9600 . ?
C22 N23 1.483(5) . ?
C22 H22A 0.9700 . ?
C22 H22B 0.9700 . ?
N23 C24 1.298(6) . ?
C24 C25 1.428(6) . ?
C24 H24 0.9300 . ?
C25 C26 1.411(7) . ?
C25 C30 1.410(6) . ?
C26 C27 1.377(7) . ?
C26 H26 0.9300 . ?
C27 C28 1.402(7) . ?
C27 H27 0.9300 . ?
C28 C29 1.368(7) . ?
C28 H28 0.9300 . ?
C29 O291 1.362(5) . ?
C29 C30 1.437(6) . ?
C30 O31 1.310(5) . ?
O41 C42 1.304(5) . ?
C42 C47 1.421(6) . ?
C42 C43 1.423(6) . ?
C43 C44 1.368(6) . ?
C43 O431 1.383(5) . ?
C44 C45 1.407(6) . ?
C44 H44 0.9300 . ?
C45 C46 1.364(6) . ?
C45 H45 0.9300 . ?
C46 C47 1.405(6) . ?
C46 H46 0.9300 . ?
C47 C48 1.448(6) . ?
C48 N49 1.278(6) . ?
C48 H48 0.9300 . ?
N49 C50 1.465(5) . ?
C50 C51 1.523(6) . ?
C50 H50A 0.9700 . ?
C50 H50B 0.9700 . ?
C51 C52 1.514(7) . ?
C51 C512 1.527(7) . ?
C51 C511 1.537(6) . ?
C511 H51A 0.9600 . ?
C511 H51B 0.9600 . ?
C511 H51C 0.9600 . ?
C512 H51D 0.9600 . ?
C512 H51E 0.9600 . ?
C512 H51F 0.9600 . ?
C52 N53 1.481(5) . ?
C52 H52A 0.9700 . ?
C52 H52B 0.9700 . ?
N53 C54 1.285(5) . ?
C54 C55 1.451(6) . ?
C54 H54 0.9300 . ?
C55 C56 1.409(6) . ?
C55 C60 1.424(6) . ?
C56 C57 1.368(6) . ?
C56 H56 0.9300 . ?
C57 C58 1.408(6) . ?
C57 H57 0.9300 . ?
C58 C59 1.361(6) . ?
C58 H58 0.9300 . ?
C59 O591 1.383(5) . ?
C59 C60 1.442(6) . ?
C60 O61 1.291(5) . ?
O131 C132 1.430(5) . ?
C132 H13A 0.9600 . ?
C132 H13B 0.9600 . ?
C132 H13C 0.9600 . ?
O291 C292 1.443(5) . ?
C292 H29A 0.9600 . ?
C292 H29B 0.9600 . ?
C292 H29C 0.9600 . ?
O431 C432 1.431(5) . ?
C432 H43A 0.9600 . ?
C432 H43B 0.9600 . ?
C432 H43C 0.9600 . ?
O591 C592 1.426(5) . ?
C592 H59A 0.9600 . ?
C592 H59B 0.9600 . ?
C592 H59C 0.9600 . ?
O1 H1 0.835(18) . ?
O1 H2 0.843(18) . ?
O1W H4 0.863(18) . ?
O1W H3 0.858(18) . ?
O1W H5 0.843(18) . ?

loop_
_geom_hbond_atom_site_label_D
_geom_hbond_atom_site_label_H
_geom_hbond_atom_site_label_A
_geom_hbond_distance_DH
_geom_hbond_distance_HA
_geom_hbond_distance_DA
_geom_hbond_angle_DHA
_geom_hbond_site_symmetry_A
O1 H1 O61 0.835(18) 2.14(3) 2.896(4) 151(4) 2_665
O1 H1 O591 0.835(18) 2.44(4) 2.988(4) 124(4) 2_665
O1 H2 O431 0.843(18) 2.19(3) 2.902(4) 143(4) 2_665
O1 H2 O41 0.843(18) 2.31(3) 2.966(4) 135(4) 2_665
O1W H4 O11 0.863(18) 1.96(2) 2.820(4) 174(5) .
O1W H4 O31 0.863(18) 2.45(4) 2.925(4) 116(3) .
O1W H3 O41 0.858(18) 1.98(2) 2.795(5) 158(5) .
O1W H3 O431 0.858(18) 2.66(4) 3.246(5) 127(4) .
O1W H5 O291 0.843(18) 2.25(3) 2.899(5) 134(4) .
